data_4120637
loop_
_publ_author_name
'Wang, Xiaowu'
'Kehr, Gerald'
'Daniliuc, Constantin G.'
'Erker, Gerhard'

_publ_section_title
;
 Internal Adduct Formation of Active Intramolecular C4-bridged Frustrated
 Phosphane/Borane Lewis Pairs.
;
_journal_issue 8
_journal_name_full 'Journal of the American Chemical Society'
_journal_page_first 3293
_journal_paper_doi 10.1021/ja413060u
_journal_volume 136
_journal_year 2014
_chemical_formula_sum 'C44.5 H44 B F10 P'
_chemical_formula_weight 810.58
_chemical_name_systematic
; 
 ? 
;
_space_group_IT_number 14
_symmetry_cell_setting monoclinic
_symmetry_space_group_name_Hall '-P 2yn'
_symmetry_space_group_name_H-M 'P 1 21/n 1'
_atom_sites_solution_hydrogens geom
_atom_sites_solution_primary direct
_atom_sites_solution_secondary difmap
_audit_creation_method SHELXL-97
_cell_angle_alpha 90.00
_cell_angle_beta 92.799(3)
_cell_angle_gamma 90.00
_cell_formula_units_Z 4
_cell_length_a 14.7877(6)
_cell_length_b 14.8191(15)
_cell_length_c 18.9752(16)
_cell_measurement_reflns_used 6624
_cell_measurement_temperature 223(2)
_cell_measurement_theta_max 68.25
_cell_measurement_theta_min 0.88
_cell_volume 4153.3(6)
_computing_cell_refinement 'Collect (Nonius B.V., 1998)'
_computing_data_collection 'Collect (Nonius B.V., 1998)'
_computing_data_reduction 'Denzo-SMN (Otwinowski & Minor, 1997)'
_computing_molecular_graphics 'XP (BrukerAXS, 2000)'
_computing_publication_material 'SHELXL-97 (Sheldrick, 1997)'
_computing_structure_refinement 'SHELXL-97 (Sheldrick, 1997)'
_computing_structure_solution 'SHELXS-97 (Sheldrick, 1990)'
_diffrn_ambient_temperature 223(2)
_diffrn_measured_fraction_theta_full 0.943
_diffrn_measured_fraction_theta_max 0.943
_diffrn_measurement_device_type 'Nonius KappaCCD APEXII'
_diffrn_measurement_method '\w and \f scans'
_diffrn_radiation_monochromator graphite
_diffrn_radiation_source 'fine-focus sealed tube'
_diffrn_radiation_type CuK\a
_diffrn_radiation_wavelength 1.54178
_diffrn_reflns_av_R_equivalents 0.090
_diffrn_reflns_av_sigmaI/netI 0.0466
_diffrn_reflns_limit_h_max 17
_diffrn_reflns_limit_h_min 0
_diffrn_reflns_limit_k_max 17
_diffrn_reflns_limit_k_min 0
_diffrn_reflns_limit_l_max 22
_diffrn_reflns_limit_l_min -22
_diffrn_reflns_number 37892
_diffrn_reflns_theta_full 66.55
_diffrn_reflns_theta_max 66.55
_diffrn_reflns_theta_min 3.79
_exptl_absorpt_coefficient_mu 1.245
_exptl_absorpt_correction_T_max 0.8856
_exptl_absorpt_correction_T_min 0.7888
_exptl_absorpt_correction_type multi-scan
_exptl_absorpt_process_details 'Denzo (Otwinowski, Borek, Majewski & Minor, 2003)'
_exptl_crystal_colour colourless
_exptl_crystal_density_diffrn 1.296
_exptl_crystal_density_method 'not measured'
_exptl_crystal_description plate
_exptl_crystal_F_000 1684
_exptl_crystal_size_max 0.20
_exptl_crystal_size_mid 0.12
_exptl_crystal_size_min 0.10
_refine_diff_density_max 0.411
_refine_diff_density_min -0.271
_refine_diff_density_rms 0.049
_refine_ls_extinction_method none
_refine_ls_goodness_of_fit_ref 1.030
_refine_ls_hydrogen_treatment mixed
_refine_ls_matrix_type full
_refine_ls_number_parameters 537
_refine_ls_number_reflns 6905
_refine_ls_number_restraints 96
_refine_ls_restrained_S_all 1.074
_refine_ls_R_factor_all 0.1165
_refine_ls_R_factor_gt 0.0679
_refine_ls_shift/su_max 0.000
_refine_ls_shift/su_mean 0.000
_refine_ls_structure_factor_coef Fsqd
_refine_ls_weighting_details 'calc w=1/[\s^2^(Fo^2^)+(0.0917P)^2^+3.1955P] where P=(Fo^2^+2Fc^2^)/3'
_refine_ls_weighting_scheme calc
_refine_ls_wR_factor_gt 0.1708
_refine_ls_wR_factor_ref 0.2075
_reflns_number_gt 4194
_reflns_number_total 6905
_reflns_threshold_expression >2sigma(I)
_cod_data_source_file ja413060u_si_002.cif
_cod_data_source_block erk6545
_cod_original_sg_symbol_H-M P21/n
_cod_original_formula_sum 'C44.50 H44 B F10 P'
_cod_database_code 4120637

loop_
_symmetry_equiv_pos_as_xyz
'x, y, z'
'-x+1/2, y+1/2, -z+1/2'
'-x, -y, -z'
'x-1/2, -y-1/2, z-1/2'

loop_
_atom_site_label
_atom_site_type_symbol
_atom_site_fract_x
_atom_site_fract_y
_atom_site_fract_z
_atom_site_U_iso_or_equiv
_atom_site_adp_type
_atom_site_occupancy
_atom_site_symmetry_multiplicity
_atom_site_calc_flag
_atom_site_refinement_flags
_atom_site_disorder_assembly
_atom_site_disorder_group
P1 P 0.73504(6) 0.81687(7) 0.53272(5) 0.0566(3) Uani 1 1 d . . .
H01 H 0.763(2) 0.897(2) 0.5054(19) 0.064(10) Uiso 1 1 d . . .
B1 B 0.2961(3) 0.9177(3) 0.4577(2) 0.0590(12) Uani 1 1 d . . .
H02 H 0.298(2) 0.973(3) 0.497(2) 0.062(11) Uiso 1 1 d . . .
C1 C 0.6179(2) 0.8368(3) 0.5510(2) 0.0635(11) Uani 1 1 d . . .
H1A H 0.5933 0.7829 0.5731 0.076 Uiso 1 1 calc R . .
H1B H 0.6145 0.8869 0.5844 0.076 Uiso 1 1 calc R . .
C2 C 0.5602(2) 0.8593(3) 0.4839(2) 0.0628(10) Uani 1 1 d . . .
H2A H 0.5849 0.9130 0.4615 0.075 Uiso 1 1 calc R . .
H2B H 0.5630 0.8090 0.4505 0.075 Uiso 1 1 calc R . .
C3 C 0.4625(2) 0.8764(3) 0.5004(2) 0.0614(10) Uani 1 1 d . . .
H3A H 0.4606 0.9266 0.5339 0.074 Uiso 1 1 calc R . .
H3B H 0.4391 0.8228 0.5237 0.074 Uiso 1 1 calc R . .
C4 C 0.3999(2) 0.8985(3) 0.4363(2) 0.0621(10) Uani 1 1 d . . .
H4A H 0.4003 0.8480 0.4030 0.074 Uiso 1 1 calc R . .
H4B H 0.4231 0.9518 0.4125 0.074 Uiso 1 1 calc R . .
C11 C 0.8130(2) 0.7932(3) 0.6061(2) 0.0573(10) Uani 1 1 d . . .
C12 C 0.9054(2) 0.7895(3) 0.5903(2) 0.0588(10) Uani 1 1 d . . .
C13 C 0.9692(3) 0.7708(3) 0.6447(2) 0.0722(12) Uani 1 1 d . . .
H13 H 1.0307 0.7682 0.6343 0.087 Uiso 1 1 calc R . .
C14 C 0.9461(3) 0.7559(3) 0.7132(2) 0.0704(12) Uani 1 1 d . . .
C15 C 0.8568(3) 0.7614(3) 0.7274(2) 0.0704(12) Uani 1 1 d . . .
H15 H 0.8407 0.7526 0.7742 0.084 Uiso 1 1 calc R . .
C16 C 0.7883(3) 0.7791(3) 0.6768(2) 0.0649(11) Uani 1 1 d . . .
C17 C 0.9385(3) 0.8054(4) 0.5174(2) 0.0757(13) Uani 1 1 d . . .
H17A H 1.0040 0.8007 0.5187 0.114 Uiso 1 1 calc R . .
H17B H 0.9204 0.8652 0.5014 0.114 Uiso 1 1 calc R . .
H17C H 0.9124 0.7606 0.4852 0.114 Uiso 1 1 calc R . .
C18 C 1.0186(3) 0.7365(4) 0.7703(2) 0.0975(17) Uani 1 1 d . . .
H18A H 1.0773 0.7346 0.7497 0.146 Uiso 1 1 calc R . .
H18B H 1.0065 0.6788 0.7921 0.146 Uiso 1 1 calc R . .
H18C H 1.0184 0.7837 0.8057 0.146 Uiso 1 1 calc R . .
C19 C 0.6926(3) 0.7828(4) 0.7011(2) 0.0935(17) Uani 1 1 d . . .
H19A H 0.6510 0.7944 0.6610 0.140 Uiso 1 1 calc R . .
H19B H 0.6877 0.8307 0.7355 0.140 Uiso 1 1 calc R . .
H19C H 0.6775 0.7256 0.7225 0.140 Uiso 1 1 calc R . .
C21 C 0.7390(2) 0.7357(3) 0.46288(19) 0.0561(10) Uani 1 1 d . . .
C22 C 0.7276(3) 0.6441(3) 0.4780(2) 0.0608(10) Uani 1 1 d . . .
C23 C 0.7251(3) 0.5824(3) 0.4224(2) 0.0695(11) Uani 1 1 d . . .
H23 H 0.7170 0.5208 0.4322 0.083 Uiso 1 1 calc R . .
C24 C 0.7343(3) 0.6095(3) 0.3528(2) 0.0696(12) Uani 1 1 d . . .
C25 C 0.7467(3) 0.6996(3) 0.3399(2) 0.0691(12) Uani 1 1 d . . .
H25 H 0.7541 0.7181 0.2931 0.083 Uiso 1 1 calc R . .
C26 C 0.7489(2) 0.7650(3) 0.3924(2) 0.0607(10) Uani 1 1 d . . .
C27 C 0.7181(3) 0.6078(3) 0.5516(2) 0.0783(13) Uani 1 1 d . . .
H27A H 0.7105 0.5428 0.5496 0.117 Uiso 1 1 calc R . .
H27B H 0.6657 0.6349 0.5720 0.117 Uiso 1 1 calc R . .
H27C H 0.7720 0.6223 0.5805 0.117 Uiso 1 1 calc R . .
C28 C 0.7288(4) 0.5414(4) 0.2932(3) 0.0966(16) Uani 1 1 d . . .
H28A H 0.7371 0.5720 0.2488 0.145 Uiso 1 1 calc R . .
H28B H 0.6699 0.5124 0.2917 0.145 Uiso 1 1 calc R . .
H28C H 0.7757 0.4963 0.3010 0.145 Uiso 1 1 calc R . .
C29 C 0.7613(3) 0.8620(3) 0.3710(2) 0.0780(13) Uani 1 1 d . . .
H29A H 0.7659 0.8654 0.3202 0.117 Uiso 1 1 calc R . .
H29B H 0.8163 0.8857 0.3941 0.117 Uiso 1 1 calc R . .
H29C H 0.7099 0.8973 0.3848 0.117 Uiso 1 1 calc R . .
C31 C 0.2555(2) 0.8275(3) 0.49481(19) 0.0562(10) Uani 1 1 d . . .
F32 F 0.24450(18) 0.74823(18) 0.38731(12) 0.0828(7) Uani 1 1 d . . .
C32 C 0.2336(3) 0.7510(3) 0.4583(2) 0.0646(11) Uani 1 1 d . . .
C33 C 0.1992(3) 0.6737(3) 0.4880(3) 0.0790(13) Uani 1 1 d . . .
F33 F 0.1784(2) 0.6013(2) 0.4476(2) 0.1220(11) Uani 1 1 d . . .
F34 F 0.1527(2) 0.5982(3) 0.5887(2) 0.1341(13) Uani 1 1 d U . .
C34 C 0.1877(3) 0.6735(4) 0.5588(3) 0.0889(16) Uani 1 1 d . . .
F35 F 0.1996(2) 0.7427(3) 0.66840(15) 0.1267(13) Uani 1 1 d U . .
C35 C 0.2104(3) 0.7470(5) 0.5984(2) 0.0861(16) Uani 1 1 d . . .
F36 F 0.2608(2) 0.8920(3) 0.60995(14) 0.1091(10) Uani 1 1 d . . .
C36 C 0.2422(3) 0.8212(4) 0.5665(2) 0.0749(13) Uani 1 1 d . . .
C41 C 0.2233(3) 0.9497(3) 0.3946(2) 0.0594(10) Uani 1 1 d . . .
F42 F 0.11041(15) 0.9610(2) 0.47820(14) 0.0873(8) Uani 1 1 d . . .
C42 C 0.1340(3) 0.9678(3) 0.4100(2) 0.0663(11) Uani 1 1 d . . .
F43 F -0.01837(16) 1.0085(2) 0.38215(17) 0.1081(10) Uani 1 1 d . . .
C43 C 0.0673(3) 0.9932(3) 0.3622(3) 0.0776(13) Uani 1 1 d . . .
F44 F 0.0212(2) 1.0284(2) 0.24486(17) 0.1197(11) Uani 1 1 d . . .
C44 C 0.0868(3) 1.0028(4) 0.2934(3) 0.0880(15) Uani 1 1 d . . .
F45 F 0.1936(3) 0.9976(3) 0.20618(16) 0.1365(14) Uani 1 1 d . . .
C45 C 0.1725(4) 0.9873(4) 0.2739(2) 0.0880(15) Uani 1 1 d . . .
F46 F 0.32160(19) 0.9470(2) 0.29980(14) 0.1048(10) Uani 1 1 d . . .
C46 C 0.2383(3) 0.9615(3) 0.3242(2) 0.0717(12) Uani 1 1 d . . .
C91 C -0.0117(5) 0.6104(6) 0.2863(6) 0.142(3) Uani 1 1 d U . .
C92 C -0.0451(5) 0.6330(7) 0.2197(5) 0.136(3) Uani 1 1 d U . .
H92 H -0.0573 0.5880 0.1857 0.163 Uiso 1 1 calc R . .
C93 C -0.0600(5) 0.7194(8) 0.2042(5) 0.144(3) Uani 1 1 d U . .
H93 H -0.0826 0.7345 0.1585 0.172 Uiso 1 1 calc R . .
C94 C -0.0436(5) 0.7873(6) 0.2523(5) 0.139(3) Uani 1 1 d U . .
H94 H -0.0548 0.8480 0.2403 0.167 Uiso 1 1 calc R . .
C95 C -0.0106(5) 0.7637(6) 0.3179(4) 0.126(2) Uani 1 1 d U . .
H95 H 0.0019 0.8088 0.3519 0.151 Uiso 1 1 calc R . .
C96 C 0.0042(4) 0.6775(6) 0.3347(4) 0.121(2) Uani 1 1 d U . .
H96 H 0.0260 0.6626 0.3806 0.145 Uiso 1 1 calc R . .
C97 C 0.0058(7) 0.5149(8) 0.3044(6) 0.220(5) Uani 1 1 d U . .
H97A H 0.0293 0.5107 0.3529 0.330 Uiso 1 1 calc R . .
H97B H 0.0498 0.4903 0.2734 0.330 Uiso 1 1 calc R . .
H97C H -0.0502 0.4810 0.2989 0.330 Uiso 1 1 calc R . .
C81 C 0.4862(8) 0.5343(6) 0.4661(6) 0.109(4) Uani 0.50 1 d PGU A -1
C82 C 0.5212(6) 0.4637(7) 0.4277(4) 0.118(4) Uani 0.50 1 d PGU A -1
H82 H 0.5230 0.4679 0.3783 0.142 Uiso 0.50 1 calc PR A -1
C83 C 0.5537(5) 0.3867(5) 0.4622(5) 0.096(3) Uani 0.50 1 d PGU A -1
H83 H 0.5774 0.3389 0.4363 0.115 Uiso 0.50 1 calc PR A -1
C84 C 0.5512(7) 0.3803(6) 0.5352(5) 0.115(5) Uani 0.50 1 d PGU A -1
H84 H 0.5732 0.3282 0.5586 0.137 Uiso 0.50 1 calc PR A -1
C85 C 0.5162(8) 0.4510(8) 0.5736(4) 0.134(5) Uani 0.50 1 d PGU A -1
H85 H 0.5145 0.4467 0.6229 0.161 Uiso 0.50 1 calc PR A -1
C86 C 0.4837(8) 0.5280(6) 0.5390(6) 0.131(5) Uani 0.50 1 d PGU A -1
H86 H 0.4600 0.5757 0.5650 0.157 Uiso 0.50 1 calc PR A -1
C87 C 0.452(2) 0.614(2) 0.4361(16) 0.263(15) Uani 0.50 1 d PU A -1
H87A H 0.4317 0.6535 0.4729 0.394 Uiso 0.50 1 calc PR A -1
H87B H 0.4022 0.6006 0.4030 0.394 Uiso 0.50 1 calc PR A -1
H87C H 0.4998 0.6444 0.4115 0.394 Uiso 0.50 1 calc PR A -1

loop_
_atom_site_aniso_label
_atom_site_aniso_U_11
_atom_site_aniso_U_22
_atom_site_aniso_U_33
_atom_site_aniso_U_23
_atom_site_aniso_U_13
_atom_site_aniso_U_12
P1 0.0444(5) 0.0667(7) 0.0584(6) 0.0021(5) -0.0016(4) 0.0049(5)
B1 0.047(2) 0.066(3) 0.062(3) -0.010(2) -0.010(2) 0.009(2)
C1 0.047(2) 0.075(3) 0.067(3) -0.003(2) -0.0050(18) 0.0074(19)
C2 0.046(2) 0.074(3) 0.068(3) 0.000(2) -0.0072(18) 0.0057(19)
C3 0.042(2) 0.076(3) 0.066(2) -0.002(2) -0.0061(17) 0.0032(19)
C4 0.052(2) 0.070(3) 0.064(2) -0.001(2) -0.0010(18) 0.0007(19)
C11 0.044(2) 0.070(3) 0.058(2) -0.0019(19) 0.0019(17) 0.0025(18)
C12 0.046(2) 0.071(3) 0.059(2) 0.003(2) 0.0025(17) 0.0008(19)
C13 0.039(2) 0.105(4) 0.072(3) 0.006(2) -0.0032(19) 0.004(2)
C14 0.055(2) 0.095(3) 0.061(3) 0.008(2) -0.0040(19) 0.004(2)
C15 0.057(2) 0.098(3) 0.056(2) 0.006(2) 0.0019(19) 0.004(2)
C16 0.049(2) 0.084(3) 0.061(2) 0.000(2) 0.0027(18) 0.004(2)
C17 0.048(2) 0.110(4) 0.069(3) 0.011(3) 0.0053(19) 0.000(2)
C18 0.064(3) 0.158(5) 0.070(3) 0.015(3) -0.012(2) 0.009(3)
C19 0.057(3) 0.168(5) 0.056(3) 0.012(3) 0.010(2) 0.010(3)
C21 0.045(2) 0.064(3) 0.058(2) 0.0026(19) -0.0040(16) 0.0042(18)
C22 0.052(2) 0.066(3) 0.064(2) 0.003(2) -0.0001(18) 0.0037(19)
C23 0.063(3) 0.064(3) 0.081(3) -0.004(2) 0.001(2) 0.002(2)
C24 0.055(2) 0.084(3) 0.068(3) -0.012(2) -0.008(2) 0.004(2)
C25 0.056(2) 0.093(4) 0.057(2) -0.001(2) -0.0026(19) 0.002(2)
C26 0.049(2) 0.075(3) 0.058(2) 0.008(2) -0.0029(17) 0.0038(19)
C27 0.092(3) 0.069(3) 0.075(3) 0.013(2) 0.007(2) -0.005(2)
C28 0.098(4) 0.106(4) 0.086(4) -0.027(3) -0.002(3) 0.001(3)
C29 0.083(3) 0.083(3) 0.068(3) 0.015(2) 0.001(2) 0.006(3)
C31 0.044(2) 0.073(3) 0.051(2) -0.001(2) -0.0037(16) 0.0054(19)
F32 0.1051(19) 0.0812(17) 0.0620(15) -0.0085(13) 0.0038(13) -0.0056(15)
C32 0.060(2) 0.075(3) 0.058(2) 0.006(2) 0.0017(19) 0.006(2)
C33 0.074(3) 0.069(3) 0.094(4) 0.006(3) 0.002(3) 0.004(2)
F33 0.136(3) 0.072(2) 0.158(3) 0.002(2) 0.008(2) -0.0075(18)
F34 0.106(2) 0.133(3) 0.166(3) 0.077(3) 0.035(2) 0.016(2)
C34 0.065(3) 0.105(4) 0.098(4) 0.047(4) 0.014(3) 0.016(3)
F35 0.093(2) 0.219(4) 0.0697(18) 0.039(2) 0.0162(14) 0.015(2)
C35 0.057(3) 0.145(5) 0.057(3) 0.021(3) 0.007(2) 0.017(3)
F36 0.098(2) 0.167(3) 0.0620(16) -0.0315(18) 0.0007(14) -0.005(2)
C36 0.051(2) 0.114(4) 0.059(3) 0.000(3) -0.0018(19) 0.006(3)
C41 0.057(2) 0.061(2) 0.060(2) -0.0036(19) -0.0064(18) 0.0029(19)
F42 0.0548(14) 0.118(2) 0.0893(19) 0.0174(16) 0.0092(12) 0.0134(14)
C42 0.050(2) 0.078(3) 0.070(3) 0.004(2) -0.006(2) -0.001(2)
F43 0.0485(15) 0.135(3) 0.140(3) 0.024(2) -0.0107(15) 0.0077(15)
C43 0.048(2) 0.087(3) 0.097(4) 0.004(3) -0.013(2) -0.002(2)
F44 0.108(2) 0.134(3) 0.111(2) 0.0074(19) -0.0605(19) 0.0146(19)
C44 0.072(3) 0.101(4) 0.088(4) -0.001(3) -0.030(3) 0.007(3)
F45 0.156(3) 0.187(4) 0.066(2) 0.014(2) -0.0097(18) 0.050(3)
C45 0.105(4) 0.103(4) 0.054(3) 0.002(3) -0.012(3) 0.015(3)
F46 0.0909(19) 0.153(3) 0.0714(17) 0.0180(17) 0.0157(14) 0.0385(19)
C46 0.062(3) 0.085(3) 0.068(3) 0.001(2) 0.000(2) 0.012(2)
C91 0.103(5) 0.135(6) 0.193(7) 0.000(6) 0.064(5) -0.009(4)
C92 0.105(5) 0.172(7) 0.134(6) -0.041(5) 0.039(4) -0.044(5)
C93 0.098(4) 0.204(7) 0.130(5) -0.006(6) 0.015(4) -0.022(5)
C94 0.107(5) 0.151(6) 0.163(6) 0.008(5) 0.032(5) -0.007(4)
C95 0.108(4) 0.148(6) 0.122(5) -0.016(5) 0.014(4) -0.011(4)
C96 0.103(4) 0.143(6) 0.118(5) -0.015(5) 0.015(4) -0.004(4)
C97 0.194(8) 0.197(8) 0.276(9) 0.002(7) 0.077(7) -0.005(7)
C81 0.093(6) 0.102(6) 0.132(7) 0.020(6) -0.006(6) -0.016(5)
C82 0.107(7) 0.130(7) 0.118(7) 0.006(6) 0.000(6) -0.026(6)
C83 0.089(5) 0.087(6) 0.112(6) -0.006(5) 0.006(5) -0.006(5)
C84 0.093(6) 0.107(7) 0.142(8) 0.014(6) -0.007(6) -0.008(5)
C85 0.127(7) 0.149(8) 0.127(8) -0.003(6) 0.001(6) -0.023(6)
C86 0.116(7) 0.129(8) 0.148(8) -0.018(6) 0.009(6) -0.012(6)
C87 0.257(16) 0.259(16) 0.273(16) -0.001(7) 0.008(7) -0.002(7)

loop_
_atom_type_symbol
_atom_type_description
_atom_type_scat_dispersion_real
_atom_type_scat_dispersion_imag
_atom_type_scat_source
C C 0.0181 0.0091 'International Tables Vol C Tables 4.2.6.8 and 6.1.1.4'
H H 0.0000 0.0000 'International Tables Vol C Tables 4.2.6.8 and 6.1.1.4'
B B 0.0090 0.0039 'International Tables Vol C Tables 4.2.6.8 and 6.1.1.4'
F F 0.0727 0.0534 'International Tables Vol C Tables 4.2.6.8 and 6.1.1.4'
P P 0.2955 0.4335 'International Tables Vol C Tables 4.2.6.8 and 6.1.1.4'

loop_
_geom_angle_atom_site_label_1
_geom_angle_atom_site_label_2
_geom_angle_atom_site_label_3
_geom_angle
C21 P1 C11 113.46(18)
C21 P1 C1 108.50(18)
C11 P1 C1 117.89(18)
C21 P1 H01 106.4(15)
C11 P1 H01 105.4(15)
C1 P1 H01 104.1(15)
C4 B1 C31 109.5(3)
C4 B1 C41 117.5(4)
C31 B1 C41 107.9(3)
C4 B1 H02 107.8(19)
C31 B1 H02 108.5(19)
C41 B1 H02 105.2(19)
C2 C1 P1 112.1(3)
C2 C1 H1A 109.2
P1 C1 H1A 109.2
C2 C1 H1B 109.2
P1 C1 H1B 109.2
H1A C1 H1B 107.9
C3 C2 C1 111.2(3)
C3 C2 H2A 109.4
C1 C2 H2A 109.4
C3 C2 H2B 109.4
C1 C2 H2B 109.4
H2A C2 H2B 108.0
C2 C3 C4 114.7(3)
C2 C3 H3A 108.6
C4 C3 H3A 108.6
C2 C3 H3B 108.6
C4 C3 H3B 108.6
H3A C3 H3B 107.6
C3 C4 B1 112.3(3)
C3 C4 H4A 109.1
B1 C4 H4A 109.1
C3 C4 H4B 109.1
B1 C4 H4B 109.1
H4A C4 H4B 107.9
C12 C11 C16 119.4(3)
C12 C11 P1 115.6(3)
C16 C11 P1 125.0(3)
C13 C12 C11 118.5(4)
C13 C12 C17 118.2(3)
C11 C12 C17 123.3(3)
C14 C13 C12 122.8(4)
C14 C13 H13 118.6
C12 C13 H13 118.6
C15 C14 C13 117.7(4)
C15 C14 C18 121.9(4)
C13 C14 C18 120.4(4)
C14 C15 C16 123.8(4)
C14 C15 H15 118.1
C16 C15 H15 118.1
C15 C16 C11 117.9(4)
C15 C16 C19 117.3(4)
C11 C16 C19 124.8(3)
C12 C17 H17A 109.5
C12 C17 H17B 109.5
H17A C17 H17B 109.5
C12 C17 H17C 109.5
H17A C17 H17C 109.5
H17B C17 H17C 109.5
C14 C18 H18A 109.5
C14 C18 H18B 109.5
H18A C18 H18B 109.5
C14 C18 H18C 109.5
H18A C18 H18C 109.5
H18B C18 H18C 109.5
C16 C19 H19A 109.5
C16 C19 H19B 109.5
H19A C19 H19B 109.5
C16 C19 H19C 109.5
H19A C19 H19C 109.5
H19B C19 H19C 109.5
C22 C21 C26 120.6(4)
C22 C21 P1 119.4(3)
C26 C21 P1 119.9(3)
C23 C22 C21 118.7(4)
C23 C22 C27 117.7(4)
C21 C22 C27 123.6(4)
C24 C23 C22 121.8(4)
C24 C23 H23 119.1
C22 C23 H23 119.1
C25 C24 C23 118.1(4)
C25 C24 C28 121.2(4)
C23 C24 C28 120.8(5)
C24 C25 C26 123.3(4)
C24 C25 H25 118.4
C26 C25 H25 118.4
C25 C26 C21 117.6(4)
C25 C26 C29 118.0(4)
C21 C26 C29 124.4(4)
C22 C27 H27A 109.5
C22 C27 H27B 109.5
H27A C27 H27B 109.5
C22 C27 H27C 109.5
H27A C27 H27C 109.5
H27B C27 H27C 109.5
C24 C28 H28A 109.5
C24 C28 H28B 109.5
H28A C28 H28B 109.5
C24 C28 H28C 109.5
H28A C28 H28C 109.5
H28B C28 H28C 109.5
C26 C29 H29A 109.5
C26 C29 H29B 109.5
H29A C29 H29B 109.5
C26 C29 H29C 109.5
H29A C29 H29C 109.5
H29B C29 H29C 109.5
C32 C31 C36 113.7(4)
C32 C31 B1 122.9(3)
C36 C31 B1 123.4(4)
C31 C32 F32 119.4(4)
C31 C32 C33 124.4(4)
F32 C32 C33 116.1(4)
F33 C33 C34 121.6(5)
F33 C33 C32 120.4(5)
C34 C33 C32 118.0(5)
C35 C34 C33 120.3(5)
C35 C34 F34 121.0(5)
C33 C34 F34 118.7(6)
F35 C35 C36 122.7(6)
F35 C35 C34 118.1(6)
C36 C35 C34 119.2(5)
C35 C36 F36 115.0(5)
C35 C36 C31 124.3(5)
F36 C36 C31 120.7(5)
C46 C41 C42 112.3(4)
C46 C41 B1 127.8(4)
C42 C41 B1 120.0(4)
C43 C42 F42 116.3(4)
C43 C42 C41 125.3(4)
F42 C42 C41 118.3(3)
C44 C43 F43 119.7(4)
C44 C43 C42 119.2(4)
F43 C43 C42 121.0(5)
C45 C44 C43 119.4(4)
C45 C44 F44 120.5(5)
C43 C44 F44 120.1(5)
F45 C45 C44 120.3(5)
F45 C45 C46 120.1(5)
C44 C45 C46 119.5(5)
F46 C46 C41 120.4(4)
F46 C46 C45 115.4(4)
C41 C46 C45 124.3(4)
C96 C91 C92 118.9(9)
C96 C91 C97 121.2(11)
C92 C91 C97 119.9(11)
C93 C92 C91 119.1(9)
C93 C92 H92 120.5
C91 C92 H92 120.5
C92 C93 C94 122.5(9)
C92 C93 H93 118.8
C94 C93 H93 118.8
C95 C94 C93 117.7(9)
C95 C94 H94 121.2
C93 C94 H94 121.2
C96 C95 C94 120.8(8)
C96 C95 H95 119.6
C94 C95 H95 119.6
C95 C96 C91 121.1(8)
C95 C96 H96 119.5
C91 C96 H96 119.5
C91 C97 H97A 109.5
C91 C97 H97B 109.5
H97A C97 H97B 109.5
C91 C97 H97C 109.5
H97A C97 H97C 109.5
H97B C97 H97C 109.5
C82 C81 C86 120.0
C82 C81 C87 124.1(14)
C86 C81 C87 115.9(14)
C83 C82 C81 120.0
C83 C82 H82 120.0
C81 C82 H82 120.0
C84 C83 C82 120.0
C84 C83 H83 120.0
C82 C83 H83 120.0
C83 C84 C85 120.0
C83 C84 H84 120.0
C85 C84 H84 120.0
C84 C85 C86 120.0
C84 C85 H85 120.0
C86 C85 H85 120.0
C85 C86 C81 120.0
C85 C86 H86 120.0
C81 C86 H86 120.0
C81 C87 H87A 109.5
C81 C87 H87B 109.5
H87A C87 H87B 109.5
C81 C87 H87C 109.5
H87A C87 H87C 109.5
H87B C87 H87C 109.5

loop_
_geom_bond_atom_site_label_1
_geom_bond_atom_site_label_2
_geom_bond_distance
P1 C21 1.793(4)
P1 C11 1.799(4)
P1 C1 1.807(4)
P1 H01 1.37(4)
B1 C4 1.632(6)
B1 C31 1.638(6)
B1 C41 1.640(6)
B1 H02 1.10(4)
C1 C2 1.534(5)
C1 H1A 0.9800
C1 H1B 0.9800
C2 C3 1.515(5)
C2 H2A 0.9800
C2 H2B 0.9800
C3 C4 1.528(5)
C3 H3A 0.9800
C3 H3B 0.9800
C4 H4A 0.9800
C4 H4B 0.9800
C11 C12 1.413(5)
C11 C16 1.423(5)
C12 C13 1.393(5)
C12 C17 1.508(5)
C13 C14 1.377(6)
C13 H13 0.9400
C14 C15 1.364(6)
C14 C18 1.514(6)
C15 C16 1.386(5)
C15 H15 0.9400
C16 C19 1.511(6)
C17 H17A 0.9700
C17 H17B 0.9700
C17 H17C 0.9700
C18 H18A 0.9700
C18 H18B 0.9700
C18 H18C 0.9700
C19 H19A 0.9700
C19 H19B 0.9700
C19 H19C 0.9700
C21 C22 1.399(6)
C21 C26 1.420(5)
C22 C23 1.395(6)
C22 C27 1.510(6)
C23 C24 1.394(6)
C23 H23 0.9400
C24 C25 1.372(6)
C24 C28 1.515(6)
C25 C26 1.389(6)
C25 H25 0.9400
C26 C29 1.508(6)
C27 H27A 0.9700
C27 H27B 0.9700
C27 H27C 0.9700
C28 H28A 0.9700
C28 H28B 0.9700
C28 H28C 0.9700
C29 H29A 0.9700
C29 H29B 0.9700
C29 H29C 0.9700
C31 C32 1.360(6)
C31 C36 1.387(6)
F32 C32 1.365(4)
C32 C33 1.384(6)
C33 F33 1.346(6)
C33 C34 1.362(7)
F34 C34 1.365(6)
C34 C35 1.355(8)
F35 C35 1.348(5)
C35 C36 1.350(7)
F36 C36 1.355(6)
C41 C46 1.376(6)
C41 C42 1.392(6)
F42 C42 1.361(5)
C42 C43 1.360(6)
F43 C43 1.359(5)
C43 C44 1.357(7)
F44 C44 1.360(5)
C44 C45 1.357(7)
F45 C45 1.346(5)
C45 C46 1.384(6)
F46 C46 1.354(5)
C91 C96 1.367(10)
C91 C92 1.375(11)
C91 C97 1.476(12)
C92 C93 1.329(11)
C92 H92 0.9400
C93 C94 1.372(11)
C93 H93 0.9400
C94 C95 1.361(10)
C94 H94 0.9400
C95 C96 1.332(10)
C95 H95 0.9400
C96 H96 0.9400
C97 H97A 0.9700
C97 H97B 0.9700
C97 H97C 0.9700
C81 C82 1.3900
C81 C86 1.3900
C81 C87 1.40(3)
C82 C83 1.3900
C82 H82 0.9400
C83 C84 1.3900
C83 H83 0.9400
C84 C85 1.3900
C84 H84 0.9400
C85 C86 1.3900
C85 H85 0.9400
C86 H86 0.9400
C87 H87A 0.9700
C87 H87B 0.9700
C87 H87C 0.9700

loop_
_geom_torsion_atom_site_label_1
_geom_torsion_atom_site_label_2
_geom_torsion_atom_site_label_3
_geom_torsion_atom_site_label_4
_geom_torsion
C21 P1 C1 C2 -51.3(4)
C11 P1 C1 C2 178.0(3)
P1 C1 C2 C3 -179.6(3)
C1 C2 C3 C4 -179.5(4)
C2 C3 C4 B1 -179.2(4)
C31 B1 C4 C3 -60.9(4)
C41 B1 C4 C3 175.5(4)
C21 P1 C11 C12 59.4(4)
C1 P1 C11 C12 -172.2(3)
C21 P1 C11 C16 -121.2(4)
C1 P1 C11 C16 7.2(5)
C16 C11 C12 C13 1.0(6)
P1 C11 C12 C13 -179.6(3)
C16 C11 C12 C17 -178.6(4)
P1 C11 C12 C17 0.8(6)
C11 C12 C13 C14 -0.1(7)
C17 C12 C13 C14 179.5(5)
C12 C13 C14 C15 -1.1(7)
C12 C13 C14 C18 -179.5(5)
C13 C14 C15 C16 1.4(8)
C18 C14 C15 C16 179.8(5)
C14 C15 C16 C11 -0.5(7)
C14 C15 C16 C19 179.9(5)
C12 C11 C16 C15 -0.7(6)
P1 C11 C16 C15 179.9(3)
C12 C11 C16 C19 178.9(4)
P1 C11 C16 C19 -0.5(7)
C11 P1 C21 C22 54.5(4)
C1 P1 C21 C22 -78.6(3)
C11 P1 C21 C26 -128.8(3)
C1 P1 C21 C26 98.1(3)
C26 C21 C22 C23 -0.7(6)
P1 C21 C22 C23 176.0(3)
C26 C21 C22 C27 179.0(4)
P1 C21 C22 C27 -4.3(5)
C21 C22 C23 C24 0.5(6)
C27 C22 C23 C24 -179.3(4)
C22 C23 C24 C25 0.4(6)
C22 C23 C24 C28 -178.3(4)
C23 C24 C25 C26 -1.2(6)
C28 C24 C25 C26 177.5(4)
C24 C25 C26 C21 0.9(6)
C24 C25 C26 C29 -179.0(4)
C22 C21 C26 C25 0.0(5)
P1 C21 C26 C25 -176.7(3)
C22 C21 C26 C29 179.9(4)
P1 C21 C26 C29 3.2(5)
C4 B1 C31 C32 -71.6(5)
C41 B1 C31 C32 57.5(5)
C4 B1 C31 C36 106.8(4)
C41 B1 C31 C36 -124.2(4)
C36 C31 C32 F32 -179.3(3)
B1 C31 C32 F32 -0.8(6)
C36 C31 C32 C33 1.4(6)
B1 C31 C32 C33 179.9(4)
C31 C32 C33 F33 179.3(4)
F32 C32 C33 F33 -0.1(6)
C31 C32 C33 C34 -1.0(7)
F32 C32 C33 C34 179.7(4)
F33 C33 C34 C35 179.0(4)
C32 C33 C34 C35 -0.7(7)
F33 C33 C34 F34 -1.1(7)
C32 C33 C34 F34 179.2(4)
C33 C34 C35 F35 -178.5(4)
F34 C34 C35 F35 1.6(7)
C33 C34 C35 C36 1.8(7)
F34 C34 C35 C36 -178.1(4)
F35 C35 C36 F36 -1.4(6)
C34 C35 C36 F36 178.3(4)
F35 C35 C36 C31 179.0(4)
C34 C35 C36 C31 -1.3(7)
C32 C31 C36 C35 -0.3(6)
B1 C31 C36 C35 -178.7(4)
C32 C31 C36 F36 -179.8(4)
B1 C31 C36 F36 1.7(6)
C4 B1 C41 C46 1.1(7)
C31 B1 C41 C46 -123.3(5)
C4 B1 C41 C42 -179.4(4)
C31 B1 C41 C42 56.2(5)
C46 C41 C42 C43 0.8(7)
B1 C41 C42 C43 -178.8(4)
C46 C41 C42 F42 -178.3(4)
B1 C41 C42 F42 2.1(6)
F42 C42 C43 C44 178.8(4)
C41 C42 C43 C44 -0.3(8)
F42 C42 C43 F43 -1.5(7)
C41 C42 C43 F43 179.3(4)
F43 C43 C44 C45 -180.0(5)
C42 C43 C44 C45 -0.3(8)
F43 C43 C44 F44 0.6(8)
C42 C43 C44 F44 -179.8(4)
C43 C44 C45 F45 -179.1(5)
F44 C44 C45 F45 0.3(8)
C43 C44 C45 C46 0.3(8)
F44 C44 C45 C46 179.8(5)
C42 C41 C46 F46 179.9(4)
B1 C41 C46 F46 -0.6(7)
C42 C41 C46 C45 -0.8(7)
B1 C41 C46 C45 178.8(5)
F45 C45 C46 F46 -0.9(7)
C44 C45 C46 F46 179.6(5)
F45 C45 C46 C41 179.7(5)
C44 C45 C46 C41 0.2(8)
C96 C91 C92 C93 0.8(11)
C97 C91 C92 C93 -179.6(8)
C91 C92 C93 C94 -0.3(12)
C92 C93 C94 C95 0.2(12)
C93 C94 C95 C96 -0.7(11)
C94 C95 C96 C91 1.2(11)
C92 C91 C96 C95 -1.2(11)
C97 C91 C96 C95 179.2(7)
C86 C81 C82 C83 0.0
C87 C81 C82 C83 180(2)
C81 C82 C83 C84 0.0
C82 C83 C84 C85 0.0
C83 C84 C85 C86 0.0
C84 C85 C86 C81 0.0
C82 C81 C86 C85 0.0
C87 C81 C86 C85 -180(2)
